data_7246024
loop_
_publ_author_name
'Chen, Jing-Jing'
'Huang, Chang-Qi'
'Yi, Hong-Mei'
'Lv, Zhou-Lin'
'Wu, Wei'
'Zheng, Hui-Dong'
'Li, Hao-Hong'

_publ_section_title
;
 Tuning the photocurrent responsive and resistive switching performances
 of stilbazolium/iodoargentate hybrids by modulating the aggregation mode
 among chromophores
;
_journal_issue 4
_journal_name_full CrystEngComm
_journal_page_first 632
_journal_page_last 640
_journal_paper_doi 10.1039/D2CE01609E
_journal_volume 25
_journal_year 2023
_chemical_formula_moiety 'Ag2 I3, C18 H20 N3'
_chemical_formula_sum 'C18 H20 Ag2 I3 N3'
_chemical_formula_weight 874.81
_space_group_crystal_system monoclinic
_space_group_IT_number 14
_space_group_name_Hall '-P 2yn'
_space_group_name_H-M_alt 'P 1 21/n 1'
_atom_sites_solution_hydrogens geom
_atom_sites_solution_primary direct
_audit_creation_date 2019-09-07
_audit_creation_method
;
Olex2 1.2
(compiled 2018.05.29 svn.r3508 for OlexSys, GUI svn.r5506)
;
_audit_update_record
;
2022-10-29 deposited with the CCDC.	2022-12-20 downloaded from the CCDC.
;
_cell_angle_alpha 90
_cell_angle_beta 107.705(3)
_cell_angle_gamma 90
_cell_formula_units_Z 4
_cell_length_a 16.053(3)
_cell_length_b 7.0422(14)
_cell_length_c 21.680(4)
_cell_measurement_reflns_used 4732
_cell_measurement_temperature 173
_cell_measurement_theta_max 25.038
_cell_measurement_theta_min 2.791
_cell_volume 2334.8(8)
_computing_cell_refinement 'SAINT v8.34A (Bruker, 2013)'
_computing_data_reduction 'SAINT v8.34A (Bruker, 2013)'
_computing_molecular_graphics 'Olex2 (Dolomanov et al., 2009)'
_computing_publication_material 'Olex2 (Dolomanov et al., 2009)'
_computing_structure_refinement 'ShelXL (Sheldrick, 2015)'
_computing_structure_solution 'ShelXS (Sheldrick, 2008)'
_diffrn_ambient_temperature 173
_diffrn_measured_fraction_theta_full 0.999
_diffrn_measured_fraction_theta_max 0.999
_diffrn_measurement_device_type 'CCD area detector'
_diffrn_measurement_method 'phi and omega scans'
_diffrn_radiation_monochromator graphite
_diffrn_radiation_type MoK\a
_diffrn_radiation_wavelength 0.71073
_diffrn_reflns_av_R_equivalents 0.0223
_diffrn_reflns_av_unetI/netI 0.0210
_diffrn_reflns_Laue_measured_fraction_full 0.999
_diffrn_reflns_Laue_measured_fraction_max 0.999
_diffrn_reflns_limit_h_max 19
_diffrn_reflns_limit_h_min -15
_diffrn_reflns_limit_k_max 8
_diffrn_reflns_limit_k_min -8
_diffrn_reflns_limit_l_max 25
_diffrn_reflns_limit_l_min -25
_diffrn_reflns_number 14049
_diffrn_reflns_point_group_measured_fraction_full 0.999
_diffrn_reflns_point_group_measured_fraction_max 0.999
_diffrn_reflns_theta_full 25.079
_diffrn_reflns_theta_max 25.079
_diffrn_reflns_theta_min 1.972
_exptl_absorpt_coefficient_mu 5.652
_exptl_absorpt_correction_T_max 0.7452
_exptl_absorpt_correction_T_min 0.5538
_exptl_absorpt_correction_type multi-scan
_exptl_absorpt_process_details 'SADABS 2014/5'
_exptl_crystal_colour red
_exptl_crystal_colour_primary red
_exptl_crystal_density_diffrn 2.489
_exptl_crystal_description plank
_exptl_crystal_F_000 1608
_refine_diff_density_max 1.222
_refine_diff_density_min -1.217
_refine_diff_density_rms 0.105
_refine_ls_extinction_method none
_refine_ls_goodness_of_fit_ref 1.065
_refine_ls_hydrogen_treatment constr
_refine_ls_matrix_type full
_refine_ls_number_parameters 237
_refine_ls_number_reflns 4147
_refine_ls_number_restraints 0
_refine_ls_restrained_S_all 1.065
_refine_ls_R_factor_all 0.0528
_refine_ls_R_factor_gt 0.0382
_refine_ls_shift/su_max 0.002
_refine_ls_shift/su_mean 0.000
_refine_ls_structure_factor_coef Fsqd
_refine_ls_weighting_details 'w=1/[\s^2^(Fo^2^)+(0.0318P)^2^+9.0502P] where P=(Fo^2^+2Fc^2^)/3'
_refine_ls_weighting_scheme calc
_refine_ls_wR_factor_gt 0.0852
_refine_ls_wR_factor_ref 0.0917
_reflns_Friedel_coverage 0.000
_reflns_number_gt 3270
_reflns_number_total 4147
_reflns_threshold_expression 'I > 2\s(I)'
_cod_data_source_file d2ce01609e2.cif
_cod_data_source_block 1
_cod_depositor_comments 'Adding full bibliography for 7246024--7246026.cif.'
_cod_original_cell_volume 2334.9(8)
_cod_database_code 7246024
_shelx_shelxl_version_number 2018/3
_shelx_space_group_comment
;
The symmetry employed for this shelxl refinement is uniquely defined
by the following loop, which should always be used as a source of
symmetry information in preference to the above space-group names.
They are only intended as comments.
;
_olex2_refinement_description
;
1. Fixed Uiso
 At 1.2 times of:
  All C(H) groups, All C(H,H) groups
 At 1.5 times of:
  All C(H,H,H) groups
2.a Secondary CH2 refined with riding coordinates:
 C16(H16A,H16B), C17(H17A,H17B)
2.b Aromatic/amide H refined with riding coordinates:
 C2(H2), C3(H3), C4(H4), C5(H5), C7(H7), C8(H8), C10(H10), C11(H11), C13(H13),
 C14(H14)
2.c Idealised Me refined as rotating group:
 C1(H1A,H1B,H1C), C15(H15A,H15B,H15C)
;
_olex2_submission_special_instructions 'No special instructions were received'

loop_
_space_group_symop_operation_xyz
'x, y, z'
'-x+1/2, y+1/2, -z+1/2'
'-x, -y, -z'
'x-1/2, -y-1/2, z-1/2'

loop_
_atom_site_label
_atom_site_type_symbol
_atom_site_fract_x
_atom_site_fract_y
_atom_site_fract_z
_atom_site_U_iso_or_equiv
_atom_site_adp_type
_atom_site_occupancy
_atom_site_site_symmetry_order
_atom_site_calc_flag
_atom_site_refinement_flags_posn
_atom_site_refinement_flags_adp
_atom_site_refinement_flags_occupancy
_atom_site_disorder_assembly
_atom_site_disorder_group
Ag1 Ag 0.93504(4) 1.01351(9) 0.04104(3) 0.0735(2) Uani 1 1 d . . . . .
Ag2 Ag 0.93690(5) 0.50182(10) 0.04787(3) 0.0775(2) Uani 1 1 d . . . . .
I1 I 0.98425(3) 0.77088(6) 0.14929(2) 0.05449(14) Uani 1 1 d . . . . .
I2 I 1.09497(3) 1.25486(5) 0.06728(2) 0.04946(13) Uani 1 1 d . . . . .
I3 I 0.79626(3) 1.25578(6) 0.03347(3) 0.06084(15) Uani 1 1 d . . . . .
C1 C 1.0046(4) 1.2821(10) 0.2388(4) 0.0619(19) Uani 1 1 d . . . . .
H1A H 0.985628 1.161426 0.216440 0.093 Uiso 1 1 calc GR . . . .
H1B H 0.995050 1.384899 0.206925 0.093 Uiso 1 1 calc GR . . . .
H1C H 0.970715 1.307373 0.268675 0.093 Uiso 1 1 calc GR . . . .
C2 C 1.1521(5) 1.4108(10) 0.2663(4) 0.0611(19) Uani 1 1 d . . . . .
H2 H 1.128718 1.507101 0.235168 0.073 Uiso 1 1 calc R . . . .
C3 C 1.2379(5) 1.4156(12) 0.3005(4) 0.070(2) Uani 1 1 d . . . . .
H3 H 1.274560 1.514441 0.293899 0.084 Uiso 1 1 calc R . . . .
C4 C 1.2713(5) 1.2730(12) 0.3453(4) 0.072(2) Uani 1 1 d . . . . .
H4 H 1.331299 1.274118 0.370116 0.087 Uiso 1 1 calc R . . . .
C5 C 1.2181(4) 1.1317(11) 0.3539(3) 0.0581(18) Uani 1 1 d . . . . .
H5 H 1.241752 1.033543 0.384156 0.070 Uiso 1 1 calc R . . . .
C6 C 1.1300(4) 1.1284(9) 0.3191(3) 0.0436(14) Uani 1 1 d . . . . .
C7 C 1.0704(4) 0.9838(9) 0.3275(3) 0.0472(15) Uani 1 1 d . . . . .
H7 H 1.009760 1.003745 0.306883 0.057 Uiso 1 1 calc R . . . .
C8 C 1.0938(4) 0.8228(9) 0.3623(3) 0.0502(16) Uani 1 1 d . . . . .
H8 H 1.154643 0.801964 0.381799 0.060 Uiso 1 1 calc R . . . .
C9 C 1.0350(4) 0.6787(9) 0.3728(3) 0.0465(15) Uani 1 1 d . . . . .
C10 C 0.9452(5) 0.6902(10) 0.3479(3) 0.0587(18) Uani 1 1 d . . . . .
H10 H 0.920180 0.793005 0.320107 0.070 Uiso 1 1 calc R . . . .
C11 C 0.8914(5) 0.5597(10) 0.3618(3) 0.0586(18) Uani 1 1 d . . . . .
H11 H 0.829872 0.574514 0.344028 0.070 Uiso 1 1 calc R . . . .
C12 C 0.9245(5) 0.4032(9) 0.4020(3) 0.0504(16) Uani 1 1 d . . . . .
C13 C 1.0153(5) 0.3893(9) 0.4262(3) 0.0576(18) Uani 1 1 d . . . . .
H13 H 1.040705 0.284904 0.453085 0.069 Uiso 1 1 calc R . . . .
C14 C 1.0683(5) 0.5224(10) 0.4120(3) 0.0567(18) Uani 1 1 d . . . . .
H14 H 1.129890 0.508223 0.429348 0.068 Uiso 1 1 calc R . . . .
C15 C 0.9070(6) 0.1116(12) 0.4587(4) 0.084(3) Uani 1 1 d . . . . .
H15A H 0.934921 0.025765 0.435306 0.126 Uiso 1 1 calc GR . . . .
H15B H 0.860769 0.043461 0.470375 0.126 Uiso 1 1 calc GR . . . .
H15C H 0.950788 0.157052 0.498081 0.126 Uiso 1 1 calc GR . . . .
C16 C 0.7743(5) 0.2710(11) 0.3894(4) 0.068(2) Uani 1 1 d . . . . .
H16A H 0.754577 0.397294 0.370457 0.082 Uiso 1 1 calc R . . . .
H16B H 0.747268 0.247438 0.424058 0.082 Uiso 1 1 calc R . . . .
C17 C 0.7426(5) 0.1178(12) 0.3363(4) 0.072(2) Uani 1 1 d . . . . .
H17A H 0.751870 -0.009068 0.356937 0.086 Uiso 1 1 calc R . . . .
H17B H 0.678946 0.133821 0.315287 0.086 Uiso 1 1 calc R . . . .
C18 C 0.7859(5) 0.1242(12) 0.2875(4) 0.066(2) Uani 1 1 d . . . . .
N1 N 1.0984(3) 1.2712(7) 0.2755(3) 0.0464(12) Uani 1 1 d . . . . .
N2 N 0.8693(4) 0.2727(8) 0.4175(3) 0.0664(17) Uani 1 1 d . . . . .
N3 N 0.8209(5) 0.1259(14) 0.2501(4) 0.100(3) Uani 1 1 d . . . . .

loop_
_atom_site_aniso_label
_atom_site_aniso_U_11
_atom_site_aniso_U_22
_atom_site_aniso_U_33
_atom_site_aniso_U_23
_atom_site_aniso_U_13
_atom_site_aniso_U_12
Ag1 0.0797(5) 0.0649(4) 0.0778(4) 0.0063(3) 0.0270(4) 0.0130(3)
Ag2 0.0848(5) 0.0702(4) 0.0764(4) -0.0005(3) 0.0230(4) -0.0081(3)
I1 0.0570(3) 0.0453(2) 0.0609(3) 0.0042(2) 0.0176(2) 0.0041(2)
I2 0.0519(3) 0.0400(2) 0.0530(3) -0.00179(18) 0.0108(2) -0.00227(18)
I3 0.0614(3) 0.0498(3) 0.0770(3) -0.0048(2) 0.0295(3) 0.0027(2)
C1 0.044(4) 0.055(4) 0.075(5) 0.016(4) 0.001(4) -0.001(3)
C2 0.060(5) 0.059(4) 0.064(5) 0.011(4) 0.019(4) -0.014(4)
C3 0.043(5) 0.092(6) 0.074(5) 0.000(5) 0.018(4) -0.023(4)
C4 0.042(4) 0.104(7) 0.064(5) -0.002(5) 0.006(4) -0.009(4)
C5 0.039(4) 0.071(5) 0.056(4) 0.007(4) 0.002(3) -0.004(3)
C6 0.042(4) 0.048(4) 0.040(3) -0.007(3) 0.012(3) 0.001(3)
C7 0.035(4) 0.051(4) 0.052(4) -0.001(3) 0.007(3) 0.002(3)
C8 0.046(4) 0.050(4) 0.051(4) 0.000(3) 0.010(3) 0.009(3)
C9 0.048(4) 0.045(3) 0.045(4) 0.003(3) 0.011(3) 0.008(3)
C10 0.055(5) 0.048(4) 0.062(4) 0.012(3) 0.002(4) 0.004(3)
C11 0.044(4) 0.056(4) 0.066(5) 0.009(4) 0.002(3) 0.002(3)
C12 0.055(4) 0.047(4) 0.046(4) -0.004(3) 0.011(3) 0.001(3)
C13 0.070(5) 0.044(4) 0.053(4) 0.009(3) 0.011(4) 0.011(3)
C14 0.052(4) 0.057(4) 0.058(4) 0.003(3) 0.011(4) 0.011(3)
C15 0.096(7) 0.071(5) 0.078(6) 0.019(5) 0.016(5) -0.012(5)
C16 0.069(5) 0.066(5) 0.079(5) 0.003(4) 0.038(4) 0.003(4)
C17 0.060(5) 0.080(5) 0.080(5) 0.001(4) 0.029(4) -0.014(4)
C18 0.038(4) 0.092(6) 0.065(5) -0.005(4) 0.013(4) -0.007(4)
N1 0.044(3) 0.044(3) 0.049(3) 0.002(2) 0.011(2) 0.001(2)
N2 0.074(4) 0.057(4) 0.065(4) 0.013(3) 0.015(3) -0.005(3)
N3 0.062(5) 0.157(8) 0.087(5) -0.027(5) 0.033(4) -0.030(5)

loop_
_atom_type_symbol
_atom_type_description
_atom_type_scat_dispersion_real
_atom_type_scat_dispersion_imag
_atom_type_scat_source
C C 0.0033 0.0016 'International Tables Vol C Tables 4.2.6.8 and 6.1.1.4'
H H 0.0000 0.0000 'International Tables Vol C Tables 4.2.6.8 and 6.1.1.4'
Ag Ag -0.8971 1.1015 'International Tables Vol C Tables 4.2.6.8 and 6.1.1.4'
I I -0.4742 1.8119 'International Tables Vol C Tables 4.2.6.8 and 6.1.1.4'
N N 0.0061 0.0033 'International Tables Vol C Tables 4.2.6.8 and 6.1.1.4'

loop_
_geom_angle_atom_site_label_1
_geom_angle_atom_site_label_2
_geom_angle_atom_site_label_3
_geom_angle
_geom_angle_site_symmetry_1
_geom_angle_site_symmetry_3
_geom_angle_publ_flag
I1 Ag1 Ag1 111.74(3) . 3_775 ?
I1 Ag1 I2 102.25(3) . 3_775 ?
I1 Ag1 I2 100.35(3) . . ?
I2 Ag1 Ag1 57.34(2) . 3_775 ?
I2 Ag1 Ag1 58.83(2) 3_775 3_775 ?
I2 Ag1 I2 116.17(2) 3_775 . ?
I3 Ag1 Ag1 131.76(3) . 3_775 ?
I3 Ag1 I1 116.09(3) . . ?
I3 Ag1 I2 114.54(3) . 3_775 ?
I3 Ag1 I2 106.86(3) . . ?
I1 Ag2 Ag2 114.94(3) . 3_765 ?
I1 Ag2 I2 105.30(3) . 1_545 ?
I1 Ag2 I2 101.89(3) . 3_775 ?
I2 Ag2 Ag2 56.93(2) 3_775 3_765 ?
I2 Ag2 Ag2 55.29(2) 1_545 3_765 ?
I2 Ag2 I2 112.23(2) 3_775 1_545 ?
I3 Ag2 Ag2 123.64(3) 1_545 3_765 ?
I3 Ag2 I1 121.40(3) 1_545 . ?
I3 Ag2 I2 109.95(3) 1_545 3_775 ?
I3 Ag2 I2 106.10(3) 1_545 1_545 ?
Ag1 I1 Ag2 79.48(3) . . ?
Ag1 I2 Ag1 63.83(2) 3_775 . ?
Ag1 I2 Ag2 109.56(2) 3_775 1_565 ?
Ag1 I2 Ag2 75.67(3) 3_775 3_775 ?
Ag1 I2 Ag2 70.21(3) . 1_565 ?
Ag2 I2 Ag1 104.61(2) 3_775 . ?
Ag2 I2 Ag2 67.77(2) 3_775 1_565 ?
Ag1 I3 Ag2 76.52(3) . 1_565 ?
H1A C1 H1B 109.5 . . ?
H1A C1 H1C 109.5 . . ?
H1B C1 H1C 109.5 . . ?
N1 C1 H1A 109.5 . . ?
N1 C1 H1B 109.5 . . ?
N1 C1 H1C 109.5 . . ?
C3 C2 H2 119.2 . . ?
C3 C2 N1 121.5(7) . . ?
N1 C2 H2 119.2 . . ?
C2 C3 H3 120.7 . . ?
C2 C3 C4 118.6(7) . . ?
C4 C3 H3 120.7 . . ?
C3 C4 H4 120.0 . . ?
C5 C4 C3 120.0(7) . . ?
C5 C4 H4 120.0 . . ?
C4 C5 H5 119.4 . . ?
C4 C5 C6 121.2(7) . . ?
C6 C5 H5 119.4 . . ?
C5 C6 C7 123.3(6) . . ?
N1 C6 C5 117.7(6) . . ?
N1 C6 C7 119.0(6) . . ?
C6 C7 H7 117.3 . . ?
C8 C7 C6 125.4(6) . . ?
C8 C7 H7 117.3 . . ?
C7 C8 H8 116.9 . . ?
C7 C8 C9 126.2(6) . . ?
C9 C8 H8 116.9 . . ?
C10 C9 C8 123.4(6) . . ?
C10 C9 C14 116.5(6) . . ?
C14 C9 C8 120.0(6) . . ?
C9 C10 H10 118.8 . . ?
C11 C10 C9 122.3(6) . . ?
C11 C10 H10 118.8 . . ?
C10 C11 H11 119.2 . . ?
C10 C11 C12 121.5(7) . . ?
C12 C11 H11 119.2 . . ?
C13 C12 C11 116.3(6) . . ?
N2 C12 C11 121.4(6) . . ?
N2 C12 C13 122.3(6) . . ?
C12 C13 H13 119.3 . . ?
C14 C13 C12 121.4(6) . . ?
C14 C13 H13 119.3 . . ?
C9 C14 H14 119.0 . . ?
C13 C14 C9 122.1(7) . . ?
C13 C14 H14 119.0 . . ?
H15A C15 H15B 109.5 . . ?
H15A C15 H15C 109.5 . . ?
H15B C15 H15C 109.5 . . ?
N2 C15 H15A 109.5 . . ?
N2 C15 H15B 109.5 . . ?
N2 C15 H15C 109.5 . . ?
H16A C16 H16B 107.8 . . ?
C17 C16 H16A 109.1 . . ?
C17 C16 H16B 109.1 . . ?
N2 C16 H16A 109.1 . . ?
N2 C16 H16B 109.1 . . ?
N2 C16 C17 112.5(6) . . ?
C16 C17 H17A 108.8 . . ?
C16 C17 H17B 108.8 . . ?
H17A C17 H17B 107.7 . . ?
C18 C17 C16 113.8(6) . . ?
C18 C17 H17A 108.8 . . ?
C18 C17 H17B 108.8 . . ?
N3 C18 C17 178.4(10) . . ?
C2 N1 C1 118.1(5) . . ?
C2 N1 C6 120.9(6) . . ?
C6 N1 C1 120.9(5) . . ?
C12 N2 C15 119.2(7) . . ?
C12 N2 C16 124.5(6) . . ?
C15 N2 C16 115.8(6) . . ?

loop_
_geom_bond_atom_site_label_1
_geom_bond_atom_site_label_2
_geom_bond_distance
_geom_bond_site_symmetry_2
_geom_bond_publ_flag
Ag1 Ag1 3.1319(13) 3_775 ?
Ag1 I1 2.8148(8) . ?
Ag1 I2 2.9859(9) . ?
Ag1 I2 2.9377(9) 3_775 ?
Ag1 I3 2.7711(9) . ?
Ag2 Ag2 3.3123(14) 3_765 ?
Ag2 I1 2.8259(9) . ?
Ag2 I2 2.9416(9) 3_775 ?
Ag2 I2 2.9987(9) 1_545 ?
Ag2 I3 2.7872(9) 1_545 ?
C1 H1A 0.9800 . ?
C1 H1B 0.9800 . ?
C1 H1C 0.9800 . ?
C1 N1 1.476(8) . ?
C2 H2 0.9500 . ?
C2 C3 1.351(10) . ?
C2 N1 1.362(8) . ?
C3 H3 0.9500 . ?
C3 C4 1.387(11) . ?
C4 H4 0.9500 . ?
C4 C5 1.360(10) . ?
C5 H5 0.9500 . ?
C5 C6 1.386(9) . ?
C6 C7 1.446(8) . ?
C6 N1 1.368(8) . ?
C7 H7 0.9500 . ?
C7 C8 1.350(9) . ?
C8 H8 0.9500 . ?
C8 C9 1.450(9) . ?
C9 C10 1.379(9) . ?
C9 C14 1.394(9) . ?
C10 H10 0.9500 . ?
C10 C11 1.357(9) . ?
C11 H11 0.9500 . ?
C11 C12 1.405(9) . ?
C12 C13 1.395(9) . ?
C12 N2 1.386(9) . ?
C13 H13 0.9500 . ?
C13 C14 1.363(9) . ?
C14 H14 0.9500 . ?
C15 H15A 0.9800 . ?
C15 H15B 0.9800 . ?
C15 H15C 0.9800 . ?
C15 N2 1.457(9) . ?
C16 H16A 0.9900 . ?
C16 H16B 0.9900 . ?
C16 C17 1.547(11) . ?
C16 N2 1.461(10) . ?
C17 H17A 0.9900 . ?
C17 H17B 0.9900 . ?
C17 C18 1.433(11) . ?
C18 N3 1.117(9) . ?

loop_
_geom_hbond_atom_site_label_D
_geom_hbond_atom_site_label_H
_geom_hbond_atom_site_label_A
_geom_hbond_distance_DH
_geom_hbond_distance_HA
_geom_hbond_distance_DA
_geom_hbond_angle_DHA
_geom_hbond_site_symmetry_A
_geom_hbond_publ_flag
C1 H1A I1 0.98 3.11 4.056(7) 162.9 . yes
C1 H1B I1 0.98 2.97 3.916(7) 161.4 1_565 yes
C1 H1C N3 0.98 2.64 3.225(10) 118.3 1_565 yes
C2 H2 I1 0.95 3.11 3.996(8) 156.0 1_565 yes
C5 H5 I2 0.95 3.19 3.982(7) 142.4 2_745 yes
C11 H11 N3 0.95 2.67 3.563(10) 155.9 2_655 yes
C15 H15B I3 0.98 3.22 4.159(8) 162.1 2_635 yes
C17 H17A I3 0.99 3.18 3.992(8) 140.4 2_635 yes
C17 H17B I1 0.99 3.10 3.900(8) 138.9 2_645 yes

loop_
_geom_torsion_atom_site_label_1
_geom_torsion_atom_site_label_2
_geom_torsion_atom_site_label_3
_geom_torsion_atom_site_label_4
_geom_torsion
_geom_torsion_site_symmetry_1
_geom_torsion_site_symmetry_2
_geom_torsion_site_symmetry_3
_geom_torsion_site_symmetry_4
_geom_torsion_publ_flag
C2 C3 C4 C5 0.5(12) . . . . ?
C3 C2 N1 C1 176.7(7) . . . . ?
C3 C2 N1 C6 -1.1(10) . . . . ?
C3 C4 C5 C6 -1.1(12) . . . . ?
C4 C5 C6 C7 -178.5(7) . . . . ?
C4 C5 C6 N1 0.6(10) . . . . ?
C5 C6 C7 C8 -9.8(10) . . . . ?
C5 C6 N1 C1 -177.3(6) . . . . ?
C5 C6 N1 C2 0.5(9) . . . . ?
C6 C7 C8 C9 178.2(6) . . . . ?
C7 C6 N1 C1 1.9(9) . . . . ?
C7 C6 N1 C2 179.6(6) . . . . ?
C7 C8 C9 C10 -0.5(11) . . . . ?
C7 C8 C9 C14 -177.6(6) . . . . ?
C8 C9 C10 C11 -175.6(7) . . . . ?
C8 C9 C14 C13 176.1(6) . . . . ?
C9 C10 C11 C12 -0.8(12) . . . . ?
C10 C9 C14 C13 -1.2(10) . . . . ?
C10 C11 C12 C13 -0.4(10) . . . . ?
C10 C11 C12 N2 178.3(7) . . . . ?
C11 C12 C13 C14 0.8(10) . . . . ?
C11 C12 N2 C15 179.2(7) . . . . ?
C11 C12 N2 C16 6.8(11) . . . . ?
C12 C13 C14 C9 0.0(11) . . . . ?
C13 C12 N2 C15 -2.1(10) . . . . ?
C13 C12 N2 C16 -174.5(7) . . . . ?
C14 C9 C10 C11 1.6(11) . . . . ?
C17 C16 N2 C12 101.8(8) . . . . ?
C17 C16 N2 C15 -70.8(9) . . . . ?
N1 C2 C3 C4 0.6(12) . . . . ?
N1 C6 C7 C8 171.1(6) . . . . ?
N2 C12 C13 C14 -177.9(6) . . . . ?
N2 C16 C17 C18 -51.5(10) . . . . ?
